data_2216602
loop_
_publ_author_name
'Zhang, Dan'
'Harrington, Laura E.'
'Tanaka, Hiroo'
'Pelton, Robert'

_publ_section_title
;
 [3-(Propenamido)phenyl]boronic acid
;
_journal_issue 12
_journal_name_full 'Acta Crystallographica Section E'
_journal_page_first o4628
_journal_paper_doi 10.1107/S1600536807055389
_journal_volume 63
_journal_year 2007
_chemical_formula_iupac 'C9 H10 B N O3'
_chemical_formula_moiety 'C9 H10 B N O3'
_chemical_formula_sum 'C9 H10 B N O3'
_chemical_formula_weight 190.99
_chemical_name_systematic
;
[3-(Propenamido)phenyl]boronic acid
;
_space_group_IT_number 43
_symmetry_cell_setting orthorhombic
_symmetry_space_group_name_Hall 'F 2 -2d'
_symmetry_space_group_name_H-M 'F d d 2'
_atom_sites_solution_hydrogens geom
_atom_sites_solution_primary direct
_atom_sites_solution_secondary difmap
_audit_creation_method SHELXL-97
_cell_angle_alpha 90.00
_cell_angle_beta 90.00
_cell_angle_gamma 90.00
_cell_formula_units_Z 16
_cell_length_a 18.626(4)
_cell_length_b 42.112(8)
_cell_length_c 5.0536(10)
_cell_measurement_reflns_used 2853
_cell_measurement_temperature 295(2)
_cell_measurement_theta_max 25.06
_cell_measurement_theta_min 2.39
_cell_volume 3963.9(14)
_computing_cell_refinement 'APEX2 (Bruker, 2006)'
_computing_data_collection 'APEX2 (Bruker, 2006)'
_computing_data_reduction 'APEX2 (Bruker, 2006)'
_computing_molecular_graphics 'SHELXTL (Bruker, 2000) and Mercury (Macrae <i>et al.</i>,  2006)'
_computing_publication_material 'SHELXTL (Bruker, 2000)'
_computing_structure_refinement 'SHELXL97 (Sheldrick, 1997)'
_computing_structure_solution 'SHELXS97 (Sheldrick, 1997)'
_diffrn_ambient_temperature 295(2)
_diffrn_measured_fraction_theta_full 0.996
_diffrn_measured_fraction_theta_max 0.996
_diffrn_measurement_device_type 'Bruker APEXII CCD'
_diffrn_measurement_method '\f and \w scans'
_diffrn_radiation_monochromator graphite
_diffrn_radiation_source 'fine-focus sealed tube'
_diffrn_radiation_type MoK\a
_diffrn_radiation_wavelength 0.71073
_diffrn_reflns_av_R_equivalents 0.0345
_diffrn_reflns_av_sigmaI/netI 0.0203
_diffrn_reflns_limit_h_max 25
_diffrn_reflns_limit_h_min -26
_diffrn_reflns_limit_k_max 59
_diffrn_reflns_limit_k_min -59
_diffrn_reflns_limit_l_max 2
_diffrn_reflns_limit_l_min -7
_diffrn_reflns_number 14806
_diffrn_reflns_theta_full 30.47
_diffrn_reflns_theta_max 30.47
_diffrn_reflns_theta_min 1.93
_exptl_absorpt_coefficient_mu 0.094
_exptl_absorpt_correction_T_max 0.99
_exptl_absorpt_correction_T_min 0.87
_exptl_absorpt_correction_type numerical
_exptl_absorpt_process_details '(face correction with APEX2; Bruker, 2006)'
_exptl_crystal_colour colourless
_exptl_crystal_density_diffrn 1.280
_exptl_crystal_density_method 'not measured'
_exptl_crystal_description needle
_exptl_crystal_F_000 1600
_exptl_crystal_size_max 0.43
_exptl_crystal_size_mid 0.18
_exptl_crystal_size_min 0.12
_refine_diff_density_max 0.173
_refine_diff_density_min -0.124
_refine_ls_extinction_method none
_refine_ls_goodness_of_fit_ref 1.040
_refine_ls_hydrogen_treatment mixed
_refine_ls_matrix_type full
_refine_ls_number_parameters 172
_refine_ls_number_reflns 1657
_refine_ls_number_restraints 1
_refine_ls_restrained_S_all 1.039
_refine_ls_R_factor_all 0.0562
_refine_ls_R_factor_gt 0.0385
_refine_ls_shift/su_max 0.007
_refine_ls_shift/su_mean 0.001
_refine_ls_structure_factor_coef Fsqd
_refine_ls_weighting_details 'calc w=1/[\s^2^(Fo^2^)+(0.0606P)^2^+0.5557P] where P=(Fo^2^+2Fc^2^)/3'
_refine_ls_weighting_scheme calc
_refine_ls_wR_factor_gt 0.0969
_refine_ls_wR_factor_ref 0.1075
_reflns_number_gt 1279
_reflns_number_total 1657
_reflns_threshold_expression >2\s(I)
_cod_data_source_file kj2069.cif
_cod_data_source_block I
_cod_depositor_comments
;
The following automatic conversions were performed:
'_symmetry_cell_setting' value 'Orthorhombic' changed to 'orthorhombic'
according to '/home/saulius/struct/CIF-dictionaries/cif_core.dic'
dictionary named 'cif_core.dic' version 2.4.1 from 2010-06-29.

Automatic conversion script
Id: cif_fix_enum 1527 2010-12-29 10:47:43Z saulius 

The following automatic conversions were performed:

'_symmetry_cell_setting' value 'Orthorhombic' changed to
'orthorhombic' according to
/home/saulius/struct/CIF-dictionaries/cif_core.dic dictionary named
'cif_core.dic' version 2.4.1 from 2010-06-29.

Automatic conversion script
Id: cif_fix_values 1715 2011-07-08 13:25:40Z adriana 
;
_cod_original_cell_volume 3963.9(13)
_cod_original_sg_symbol_H-M Fdd2
_cod_database_code 2216602
_cod_database_fobs_code 2216602

loop_
_symmetry_equiv_pos_as_xyz
'x, y, z'
'-x, -y, z'
'x+1/4, -y+1/4, z+1/4'
'-x+1/4, y+1/4, z+1/4'
'x, y+1/2, z+1/2'
'-x, -y+1/2, z+1/2'
'x+1/4, -y+3/4, z+3/4'
'-x+1/4, y+3/4, z+3/4'
'x+1/2, y, z+1/2'
'-x+1/2, -y, z+1/2'
'x+3/4, -y+1/4, z+3/4'
'-x+3/4, y+1/4, z+3/4'
'x+1/2, y+1/2, z'
'-x+1/2, -y+1/2, z'
'x+3/4, -y+3/4, z+1/4'
'-x+3/4, y+3/4, z+1/4'

loop_
_atom_site_type_symbol
_atom_site_label
_atom_site_fract_x
_atom_site_fract_y
_atom_site_fract_z
_atom_site_U_iso_or_equiv
_atom_site_adp_type
_atom_site_calc_flag
_atom_site_refinement_flags
_atom_site_occupancy
_atom_site_disorder_assembly
_atom_site_disorder_group
O O1 0.34232(7) 0.11569(4) 1.1454(4) 0.0653(5) Uani d . 1 . .
O O2 0.43076(12) 0.01158(6) 0.3738(4) 0.0779(6) Uani d . 1 . .
H H2A 0.466(3) 0.0024(17) 0.394(16) 0.082(10) Uiso d P 0.50 A 1
H H2B 0.413(4) 0.0131(15) 0.237(17) 0.082(10) Uiso d P 0.50 B 2
O O3 0.43531(9) 0.01566(4) 0.8312(3) 0.0569(4) Uani d . 1 . .
H H3A 0.414(4) 0.0220(15) 0.944(17) 0.082(10) Uiso d P 0.50 C 1
H H3B 0.478(3) 0.0072(14) 0.827(14) 0.082(10) Uiso d P 0.50 D 2
N N1 0.23312(9) 0.10547(4) 0.9628(3) 0.0476(4) Uani d . 1 . .
H H1A 0.1859(16) 0.1131(6) 0.949(6) 0.072(8) Uiso d . 1 . .
B B1 0.39944(13) 0.02160(6) 0.6027(5) 0.0469(5) Uani d . 1 . .
C C1 0.24915(10) 0.08023(4) 0.7901(4) 0.0442(4) Uani d . 1 . .
C C2 0.19502(12) 0.07111(5) 0.6107(5) 0.0567(5) Uani d . 1 . .
H H2 0.1493(13) 0.0830(5) 0.624(6) 0.059(6) Uiso d . 1 . .
C C3 0.20685(14) 0.04743(6) 0.4318(5) 0.0633(6) Uani d . 1 . .
H H3 0.1704(15) 0.0419(6) 0.324(7) 0.068(7) Uiso d . 1 . .
C C4 0.27236(13) 0.03202(5) 0.4223(4) 0.0543(5) Uani d . 1 . .
H H4 0.2783(13) 0.0162(6) 0.288(6) 0.060(7) Uiso d . 1 . .
C C5 0.32638(10) 0.03966(4) 0.6037(4) 0.0447(4) Uani d . 1 . .
C C6 0.31372(10) 0.06372(5) 0.7880(4) 0.0433(4) Uani d . 1 . .
H H6 0.3479(12) 0.0696(5) 0.914(5) 0.055(6) Uiso d . 1 . .
C C7 0.27804(10) 0.12142(5) 1.1262(4) 0.0478(4) Uani d . 1 . .
C C8 0.24262(14) 0.14649(6) 1.2856(6) 0.0646(6) Uani d . 1 . .
H H8 0.1923(18) 0.1488(7) 1.258(8) 0.085(9) Uiso d . 1 . .
C C9 0.2770(2) 0.16236(8) 1.4653(8) 0.0938(11) Uani d . 1 . .
H H9A 0.2548(17) 0.1772(8) 1.613(9) 0.101(10) Uiso d . 1 . .
H H9B 0.322(2) 0.1570(8) 1.511(9) 0.105(12) Uiso d . 1 . .

loop_
_atom_site_aniso_label
_atom_site_aniso_U_11
_atom_site_aniso_U_22
_atom_site_aniso_U_33
_atom_site_aniso_U_12
_atom_site_aniso_U_13
_atom_site_aniso_U_23
O1 0.0357(7) 0.0729(9) 0.0873(12) 0.0017(6) -0.0151(8) -0.0233(9)
O2 0.0824(15) 0.1155(17) 0.0359(9) 0.0226(11) 0.0051(9) -0.0134(10)
O3 0.0593(10) 0.0778(11) 0.0334(7) 0.0152(8) -0.0019(6) -0.0005(7)
N1 0.0334(8) 0.0568(9) 0.0526(9) 0.0036(7) -0.0099(7) -0.0050(8)
B1 0.0551(12) 0.0549(11) 0.0307(8) 0.0020(9) 0.0008(8) -0.0002(9)
C1 0.0394(9) 0.0505(10) 0.0427(9) -0.0035(8) -0.0090(7) 0.0036(8)
C2 0.0463(11) 0.0635(12) 0.0602(13) -0.0005(10) -0.0215(10) -0.0013(11)
C3 0.0607(13) 0.0686(14) 0.0606(13) -0.0068(11) -0.0281(11) -0.0065(11)
C4 0.0648(13) 0.0559(11) 0.0421(10) -0.0038(10) -0.0128(9) -0.0034(9)
C5 0.0507(10) 0.0511(10) 0.0324(8) -0.0022(8) -0.0017(7) 0.0052(8)
C6 0.0380(9) 0.0550(11) 0.0370(9) -0.0014(8) -0.0066(7) -0.0001(7)
C7 0.0381(9) 0.0530(10) 0.0522(10) -0.0016(8) -0.0076(8) -0.0007(9)
C8 0.0525(13) 0.0653(13) 0.0760(17) 0.0114(11) -0.0125(12) -0.0159(12)
C9 0.081(2) 0.097(2) 0.104(3) 0.0237(17) -0.0317(18) -0.049(2)

loop_
_atom_type_symbol
_atom_type_description
_atom_type_scat_dispersion_real
_atom_type_scat_dispersion_imag
_atom_type_scat_source
C C 0.0033 0.0000 'International Tables Vol C Tables 4.2.6.8 and 6.1.1.4'
H H 0.0000 0.0000 'International Tables Vol C Tables 4.2.6.8 and 6.1.1.4'
B B 0.0013 0.0000 'International Tables Vol C Tables 4.2.6.8 and 6.1.1.4'
N N 0.0061 0.0000 'International Tables Vol C Tables 4.2.6.8 and 6.1.1.4'
O O 0.0106 0.0000 'International Tables Vol C Tables 4.2.6.8 and 6.1.1.4'

loop_
_geom_angle_atom_site_label_1
_geom_angle_atom_site_label_2
_geom_angle_atom_site_label_3
_geom_angle
B1 O2 H2A 114(6)
B1 O2 H2B 123(6)
H2A O2 H2B 122(8)
B1 O3 H3A 109(6)
B1 O3 H3B 120(5)
H3A O3 H3B 131(7)
C7 N1 C1 128.46(17)
C7 N1 H1A 117.1(18)
C1 N1 H1A 114.2(18)
O3 B1 O2 117.0(2)
O3 B1 C5 121.1(2)
O2 B1 C5 121.8(2)
C6 C1 N1 124.49(16)
C6 C1 C2 118.57(19)
N1 C1 C2 116.93(18)
C3 C2 C1 120.7(2)
C3 C2 H2 123.6(16)
C1 C2 H2 115.7(15)
C2 C3 C4 120.6(2)
C2 C3 H3 117.8(18)
C4 C3 H3 121.6(17)
C3 C4 C5 120.3(2)
C3 C4 H4 116.9(15)
C5 C4 H4 122.9(15)
C6 C5 C4 118.86(18)
C6 C5 B1 120.24(17)
C4 C5 B1 120.90(19)
C1 C6 C5 120.95(16)
C1 C6 H6 117.0(14)
C5 C6 H6 122.0(14)
O1 C7 N1 123.7(2)
O1 C7 C8 122.2(2)
N1 C7 C8 114.19(18)
C9 C8 C7 121.8(3)
C9 C8 H8 122(2)
C7 C8 H8 116(2)
C8 C9 H9A 127.2(19)
C8 C9 H9B 121(2)
H9A C9 H9B 109(3)

loop_
_geom_bond_atom_site_label_1
_geom_bond_atom_site_label_2
_geom_bond_distance
O1 C7 1.225(2)
O2 B1 1.363(3)
O2 H2A 0.76(7)
O2 H2B 0.77(8)
O3 B1 1.357(3)
O3 H3A 0.74(8)
O3 H3B 0.87(5)
N1 C7 1.354(3)
N1 C1 1.407(3)
N1 H1A 0.94(3)
B1 C5 1.559(3)
C1 C6 1.389(3)
C1 C2 1.409(3)
C2 C3 1.364(4)
C2 H2 0.99(2)
C3 C4 1.383(4)
C3 H3 0.90(3)
C4 C5 1.399(3)
C4 H4 0.96(3)
C5 C6 1.396(3)
C6 H6 0.93(3)
C7 C8 1.483(3)
C8 C9 1.297(4)
C8 H8 0.95(3)
C9 H9A 1.06(4)
C9 H9B 0.89(4)

loop_
_geom_hbond_atom_site_label_D
_geom_hbond_atom_site_label_H
_geom_hbond_atom_site_label_A
_geom_hbond_site_symmetry_A
_geom_hbond_distance_DH
_geom_hbond_distance_HA
_geom_hbond_distance_DA
_geom_hbond_angle_DHA
_geom_hbond_publ_flag
O2 H2A O2 2_655 0.77(7) 2.02(7) 2.759(3) 163(7) yes
O2 H2B O3 1_554 0.77(8) 2.10(9) 2.748(3) 143(7) yes
O3 H3A O2 1_556 0.75(8) 2.24(8) 2.748(3) 126(7) yes
O3 H3B O3 2_655 0.87(5) 1.88(5) 2.746(3) 173(6) yes
N1 H1A O1 11_454 0.93(3) 1.98(3) 2.911(3) 172(2) yes

loop_
_geom_torsion_atom_site_label_1
_geom_torsion_atom_site_label_2
_geom_torsion_atom_site_label_3
_geom_torsion_atom_site_label_4
_geom_torsion
C7 N1 C1 C6 10.7(3)
C7 N1 C1 C2 -170.2(2)
C6 C1 C2 C3 -2.6(3)
N1 C1 C2 C3 178.2(2)
C1 C2 C3 C4 -0.3(4)
C2 C3 C4 C5 2.6(4)
C3 C4 C5 C6 -2.0(3)
C3 C4 C5 B1 177.6(2)
O3 B1 C5 C6 34.3(3)
O2 B1 C5 C6 -144.5(2)
O3 B1 C5 C4 -145.3(2)
O2 B1 C5 C4 35.9(3)
N1 C1 C6 C5 -177.70(18)
C2 C1 C6 C5 3.2(3)
C4 C5 C6 C1 -0.9(3)
B1 C5 C6 C1 179.45(19)
C1 N1 C7 O1 0.3(3)
C1 N1 C7 C8 -178.9(2)
O1 C7 C8 C9 -4.2(4)
N1 C7 C8 C9 174.9(3)
